data_1567340
loop_
_publ_author_name
'Pichon-Barr\'e, Delphine'
'Zhang, Ziyun'
'Cador, A\"el'
'Vives, Thomas'
'Roisnel, Thierry'
'Basl\'e, Olivier'
'Jarrige, Lucie'
'Cavallo, Luigi'
'Falivene, Laura'
'Mauduit, Marc'

_publ_section_title
;
 Chiral oxazolidines acting as transient hydroxyalkyl-functionalized
 N-heterocyclic carbenes: an efficient route to air stable copper and gold
 complexes for asymmetric catalysis
;
_journal_name_full 'Chemical Science'
_journal_paper_doi 10.1039/D2SC02908A
_journal_year 2022
_chemical_absolute_configuration ad
_chemical_compound_source 'synthesis as described'
_chemical_formula_moiety 'C18 H28 Au Cl N2 O'
_chemical_formula_sum 'C18 H28 Au Cl N2 O'
_chemical_formula_weight 520.84
_space_group_crystal_system monoclinic
_space_group_IT_number 5
_space_group_name_Hall 'C 2y'
_space_group_name_H-M_alt 'C 1 2 1'
_atom_sites_solution_hydrogens geom
_atom_sites_solution_primary dual
_atom_sites_solution_secondary difmap
_audit_update_record
;
2021-06-16 deposited with the CCDC.	2022-07-05 downloaded from the CCDC.
;
_cell_angle_alpha 90
_cell_angle_beta 102.115(4)
_cell_angle_gamma 90
_cell_formula_units_Z 8
_cell_length_a 28.311(3)
_cell_length_b 9.3672(9)
_cell_length_c 15.1782(16)
_cell_measurement_reflns_used 9883
_cell_measurement_temperature 150(2)
_cell_measurement_theta_max 27.5163
_cell_measurement_theta_min 2.2953
_cell_measurement_wavelength 0.710730
_cell_volume 3935.5(7)
_computing_cell_refinement 'APEX3 (Bruker, 2015)'
_computing_data_collection 'Bruker APEX3 (Bruker, 2015)'
_computing_data_reduction 'SAINT (Bruker, 2014)'
_computing_molecular_graphics
;
   'SXGRAPH (L. Farrugia, 1999), Mercury (CSD, 2016)'
;
_computing_publication_material 'CRYSCALC (T. Roisnel, local program, 2019)'
_computing_structure_refinement 'SHELXL-2018_3 (Sheldrick, 2018)'
_computing_structure_solution 'SHELXT 2018_2 (Sheldrick, 2018)'
_diffrn_ambient_temperature 150(2)
_diffrn_detector '(CMOS) PHOTON 100'
_diffrn_detector_area_resol_mean 10.4167
_diffrn_measured_fraction_theta_full 0.998
_diffrn_measured_fraction_theta_max 0.994
_diffrn_measurement_device_type 'D8 VENTURE Bruker AXS'
_diffrn_measurement_method 'rotation images'
_diffrn_orient_matrix_UB_11 -0.0287471
_diffrn_orient_matrix_UB_12 0.0489914
_diffrn_orient_matrix_UB_13 0.0147841
_diffrn_orient_matrix_UB_21 0.0214785
_diffrn_orient_matrix_UB_22 0.0499220
_diffrn_orient_matrix_UB_23 0.0515025
_diffrn_orient_matrix_UB_31 0.0041675
_diffrn_orient_matrix_UB_32 0.0806492
_diffrn_orient_matrix_UB_33 -0.0408609
_diffrn_radiation_monochromator 'multilayer monochromator'
_diffrn_radiation_probe x-ray
_diffrn_radiation_source 'Incoatec microfocus sealed tube'
_diffrn_radiation_type MoK\a
_diffrn_radiation_wavelength 0.71073
_diffrn_reflns_av_R_equivalents 0.0396
_diffrn_reflns_av_unetI/netI 0.0586
_diffrn_reflns_limit_h_max 36
_diffrn_reflns_limit_h_min -36
_diffrn_reflns_limit_k_max 12
_diffrn_reflns_limit_k_min -12
_diffrn_reflns_limit_l_max 19
_diffrn_reflns_limit_l_min -19
_diffrn_reflns_number 21092
_diffrn_reflns_theta_full 25.242
_diffrn_reflns_theta_max 27.527
_diffrn_reflns_theta_min 2.213
_diffrn_source_current 1.00
_diffrn_source_power 50.0
_diffrn_source_voltage 50.00
_exptl_absorpt_coefficient_mu 7.617
_exptl_absorpt_correction_T_max 0.766
_exptl_absorpt_correction_T_min 0.536
_exptl_absorpt_correction_type multi-scan
_exptl_absorpt_process_details
;
  [Sheldrick, G.M. (2014). SADABS Bruker AXS Inc., Madison, Wisconsin, USA]
;
_exptl_crystal_colour colourless
_exptl_crystal_density_diffrn 1.758
_exptl_crystal_description plate
_exptl_crystal_F_000 2032
_exptl_crystal_size_max 0.220
_exptl_crystal_size_mid 0.110
_exptl_crystal_size_min 0.035
_refine_diff_density_max 1.727
_refine_diff_density_min -0.998
_refine_diff_density_rms 0.131
_refine_ls_abs_structure_details
;
Refined as an inversion twin.
;
_refine_ls_abs_structure_Flack 0.013(10)
_refine_ls_extinction_method none
_refine_ls_goodness_of_fit_ref 1.024
_refine_ls_hydrogen_treatment constr
_refine_ls_matrix_type full
_refine_ls_number_parameters 428
_refine_ls_number_reflns 8916
_refine_ls_number_restraints 1
_refine_ls_restrained_S_all 1.024
_refine_ls_R_factor_all 0.0351
_refine_ls_R_factor_gt 0.0290
_refine_ls_shift/su_max 0.024
_refine_ls_shift/su_mean 0.001
_refine_ls_structure_factor_coef Fsqd
_refine_ls_weighting_details 'w=1/[\s^2^(Fo^2^)+(0.0057P)^2^+1.3139P] where P=(Fo^2^+2Fc^2^)/3'
_refine_ls_weighting_scheme calc
_refine_ls_wR_factor_gt 0.0598
_refine_ls_wR_factor_ref 0.0619
_reflns_Friedel_coverage 0.862
_reflns_Friedel_fraction_full 0.973
_reflns_Friedel_fraction_max 0.969
_reflns_number_gt 8163
_reflns_number_total 8916
_reflns_threshold_expression >2sigma(I)
_cod_data_source_file d2sc02908a2.cif
_cod_data_source_block DPI494_3
_cod_original_cell_volume 3935.6(7)
_cod_original_sg_symbol_H-M 'C 2'
_cod_database_code 1567340

loop_
_space_group_symop_operation_xyz
'x, y, z'
'-x, y, -z'
'x+1/2, y+1/2, z'
'-x+1/2, y+1/2, -z'

loop_
_atom_site_label
_atom_site_type_symbol
_atom_site_fract_x
_atom_site_fract_y
_atom_site_fract_z
_atom_site_U_iso_or_equiv
_atom_site_adp_type
_atom_site_occupancy
_atom_site_site_symmetry_order
_atom_site_calc_flag
_atom_site_refinement_flags_posn
_atom_site_refinement_flags_adp
_atom_site_refinement_flags_occupancy
_atom_site_disorder_assembly
_atom_site_disorder_group
Au1 Au 0.37190(2) 0.51594(3) 0.72136(2) 0.02109(8) Uani 1 1 d . . . . .
Cl1 Cl 0.38870(9) 0.6897(2) 0.62758(15) 0.0326(5) Uani 1 1 d . . . . .
C1 C 0.3560(3) 0.3704(9) 0.8050(6) 0.0253(19) Uani 1 1 d . . . . .
N2 N 0.3712(3) 0.2344(7) 0.8138(5) 0.0266(16) Uani 1 1 d . . . . .
C3 C 0.3457(4) 0.1534(9) 0.8733(7) 0.040(3) Uani 1 1 d . . . . .
H3A H 0.367966 0.089031 0.914039 0.048 Uiso 1 1 calc R U . . .
H3B H 0.318651 0.096919 0.838076 0.048 Uiso 1 1 calc R U . . .
C4 C 0.3983(3) 0.1632(9) 0.7541(6) 0.028(2) Uani 1 1 d . . . . .
H4 H 0.400479 0.234537 0.706027 0.034 Uiso 1 1 calc R U . . .
C5 C 0.4513(3) 0.1286(10) 0.8000(7) 0.033(2) Uani 1 1 d . . . . .
C6 C 0.4559(5) 0.0146(18) 0.8742(9) 0.074(4) Uani 1 1 d . . . . .
H6A H 0.437713 -0.070632 0.849866 0.110 Uiso 1 1 calc R U . . .
H6B H 0.443044 0.052225 0.924572 0.110 Uiso 1 1 calc R U . . .
H6C H 0.490056 -0.010406 0.895313 0.110 Uiso 1 1 calc R U . . .
C7 C 0.4778(4) 0.0760(12) 0.7297(7) 0.046(3) Uani 1 1 d . . . . .
H7A H 0.474217 0.145539 0.680542 0.069 Uiso 1 1 calc R U . . .
H7B H 0.464258 -0.015936 0.705901 0.069 Uiso 1 1 calc R U . . .
H7C H 0.512142 0.064084 0.757081 0.069 Uiso 1 1 calc R U . . .
C8 C 0.4757(4) 0.2632(13) 0.8433(10) 0.067(4) Uani 1 1 d . . . . .
H8A H 0.509795 0.243221 0.868880 0.100 Uiso 1 1 calc R U . . .
H8B H 0.459729 0.294793 0.891315 0.100 Uiso 1 1 calc R U . . .
H8C H 0.473294 0.338437 0.797735 0.100 Uiso 1 1 calc R U . . .
C9 C 0.3698(4) 0.0399(10) 0.7060(7) 0.038(2) Uani 1 1 d . . . . .
H9A H 0.388294 -0.005743 0.665036 0.045 Uiso 1 1 calc R U . . .
H9B H 0.364481 -0.032186 0.750579 0.045 Uiso 1 1 calc R U . . .
O10 O 0.3248(3) 0.0875(10) 0.6558(7) 0.071(3) Uani 1 1 d . . . . .
H10 H 0.329337 0.148012 0.617624 0.107 Uiso 1 1 calc R U . . .
C11 C 0.3277(4) 0.2724(10) 0.9247(7) 0.040(3) Uani 1 1 d . . . . .
H11A H 0.294576 0.252813 0.933436 0.048 Uiso 1 1 calc R U . . .
H11B H 0.349396 0.287565 0.984196 0.048 Uiso 1 1 calc R U . . .
N12 N 0.3284(3) 0.3963(7) 0.8642(5) 0.0276(17) Uani 1 1 d . . . . .
C13 C 0.3099(3) 0.5344(10) 0.8813(5) 0.0242(19) Uani 1 1 d . . . . .
C14 C 0.3394(3) 0.6435(10) 0.9205(6) 0.028(2) Uani 1 1 d . . . . .
C15 C 0.3184(4) 0.7735(10) 0.9341(6) 0.028(2) Uani 1 1 d . . . . .
H15 H 0.338606 0.849606 0.960812 0.034 Uiso 1 1 calc R U . . .
C16 C 0.2689(3) 0.7957(9) 0.9100(6) 0.027(2) Uani 1 1 d . . . . .
C17 C 0.2402(3) 0.6810(9) 0.8728(6) 0.027(2) Uani 1 1 d . . . . .
H17 H 0.206181 0.694220 0.856968 0.032 Uiso 1 1 calc R U . . .
C18 C 0.2586(3) 0.5502(9) 0.8579(6) 0.027(2) Uani 1 1 d . . . . .
C19 C 0.3935(4) 0.6248(13) 0.9479(7) 0.042(3) Uani 1 1 d . . . . .
H19A H 0.400849 0.531669 0.976952 0.064 Uiso 1 1 calc R U . . .
H19B H 0.407181 0.700605 0.990088 0.064 Uiso 1 1 calc R U . . .
H19C H 0.407676 0.629954 0.894287 0.064 Uiso 1 1 calc R U . . .
C20 C 0.2469(4) 0.9375(10) 0.9191(7) 0.039(3) Uani 1 1 d . . . . .
H20A H 0.266402 0.988682 0.970370 0.058 Uiso 1 1 calc R U . . .
H20B H 0.214057 0.924549 0.928970 0.058 Uiso 1 1 calc R U . . .
H20C H 0.245707 0.992871 0.863853 0.058 Uiso 1 1 calc R U . . .
C21 C 0.2256(4) 0.4283(10) 0.8193(7) 0.036(2) Uani 1 1 d . . . . .
H21A H 0.221181 0.364453 0.868096 0.054 Uiso 1 1 calc R U . . .
H21B H 0.239976 0.374966 0.775955 0.054 Uiso 1 1 calc R U . . .
H21C H 0.194154 0.466446 0.788776 0.054 Uiso 1 1 calc R U . . .
Au2 Au 0.60919(2) 0.21180(3) 0.76975(2) 0.02291(8) Uani 1 1 d . . . . .
Cl2 Cl 0.60679(9) 0.0667(2) 0.89025(16) 0.0353(5) Uani 1 1 d . . . . .
C51 C 0.6126(3) 0.3402(9) 0.6671(6) 0.0275(19) Uani 1 1 d . . . . .
N52 N 0.5906(3) 0.4659(7) 0.6485(5) 0.0263(16) Uani 1 1 d . . . . .
C53 C 0.6058(4) 0.5377(9) 0.5730(6) 0.035(2) Uani 1 1 d . . . . .
H53A H 0.627276 0.619632 0.594404 0.042 Uiso 1 1 calc R U . . .
H53B H 0.577572 0.571931 0.528032 0.042 Uiso 1 1 calc R U . . .
C54 C 0.5545(3) 0.5210(11) 0.6958(5) 0.0284(17) Uani 1 1 d . . . . .
H54 H 0.551092 0.446741 0.741404 0.034 Uiso 1 1 calc R U . . .
C55 C 0.5688(4) 0.6595(10) 0.7492(7) 0.036(2) Uani 1 1 d . . . . .
C56 C 0.6199(4) 0.6438(14) 0.8062(8) 0.051(3) Uani 1 1 d . . . . .
H56A H 0.643327 0.649228 0.767173 0.076 Uiso 1 1 calc R U . . .
H56B H 0.622867 0.551369 0.837119 0.076 Uiso 1 1 calc R U . . .
H56C H 0.626118 0.720733 0.850904 0.076 Uiso 1 1 calc R U . . .
C57 C 0.5649(5) 0.7910(11) 0.6893(7) 0.052(3) Uani 1 1 d . . . . .
H57A H 0.571832 0.876620 0.726877 0.078 Uiso 1 1 calc R U . . .
H57B H 0.532162 0.797388 0.652257 0.078 Uiso 1 1 calc R U . . .
H57C H 0.588245 0.783727 0.650030 0.078 Uiso 1 1 calc R U . . .
C58 C 0.5343(4) 0.6783(11) 0.8143(7) 0.041(3) Uani 1 1 d . . . . .
H58A H 0.544010 0.762007 0.852510 0.062 Uiso 1 1 calc R U . . .
H58B H 0.535518 0.593083 0.852132 0.062 Uiso 1 1 calc R U . . .
H58C H 0.501240 0.691818 0.779587 0.062 Uiso 1 1 calc R U . . .
C59 C 0.5055(4) 0.5262(14) 0.6287(7) 0.049(3) Uani 1 1 d . . . . .
H59A H 0.480466 0.560163 0.660401 0.059 Uiso 1 1 calc R U . . .
H59B H 0.507535 0.595629 0.580442 0.059 Uiso 1 1 calc R U . . .
O60 O 0.4914(3) 0.3890(10) 0.5887(6) 0.065(2) Uani 1 1 d . . . . .
H60 H 0.512407 0.360298 0.561062 0.097 Uiso 1 1 calc R U . . .
C61 C 0.6328(4) 0.4216(9) 0.5336(6) 0.036(2) Uani 1 1 d . . . . .
H61A H 0.613043 0.382672 0.477098 0.043 Uiso 1 1 calc R U . . .
H61B H 0.663828 0.457210 0.522077 0.043 Uiso 1 1 calc R U . . .
N62 N 0.6404(3) 0.3148(7) 0.6064(5) 0.0274(16) Uani 1 1 d . . . . .
C63 C 0.6639(3) 0.1821(8) 0.5975(5) 0.0239(19) Uani 1 1 d . . . . .
C64 C 0.6363(4) 0.0649(9) 0.5609(6) 0.026(2) Uani 1 1 d . . . . .
C65 C 0.6604(4) -0.0611(10) 0.5513(6) 0.033(2) Uani 1 1 d . . . . .
H65 H 0.642211 -0.142127 0.526508 0.039 Uiso 1 1 calc R U . . .
C66 C 0.7098(4) -0.0729(10) 0.5765(6) 0.033(2) Uani 1 1 d . . . . .
C67 C 0.7364(4) 0.0456(10) 0.6105(6) 0.034(2) Uani 1 1 d . . . . .
H67 H 0.770632 0.038061 0.626711 0.041 Uiso 1 1 calc R U . . .
C68 C 0.7147(3) 0.1768(9) 0.6220(6) 0.027(2) Uani 1 1 d . . . . .
C69 C 0.5817(4) 0.0721(11) 0.5314(7) 0.040(2) Uani 1 1 d . . . . .
H69A H 0.569936 -0.013053 0.496071 0.060 Uiso 1 1 calc R U . . .
H69B H 0.572648 0.157549 0.494485 0.060 Uiso 1 1 calc R U . . .
H69C H 0.567306 0.076509 0.584700 0.060 Uiso 1 1 calc R U . . .
C70 C 0.7340(5) -0.2162(11) 0.5710(8) 0.049(3) Uani 1 1 d . . . . .
H70A H 0.733765 -0.271053 0.625881 0.074 Uiso 1 1 calc R U . . .
H70B H 0.767409 -0.201232 0.564921 0.074 Uiso 1 1 calc R U . . .
H70C H 0.716361 -0.269065 0.518530 0.074 Uiso 1 1 calc R U . . .
C71 C 0.7437(4) 0.3069(12) 0.6589(7) 0.041(3) Uani 1 1 d . . . . .
H71A H 0.776434 0.277814 0.688380 0.061 Uiso 1 1 calc R U . . .
H71B H 0.728125 0.354646 0.702732 0.061 Uiso 1 1 calc R U . . .
H71C H 0.745304 0.372754 0.609405 0.061 Uiso 1 1 calc R U . . .

loop_
_atom_site_aniso_label
_atom_site_aniso_U_11
_atom_site_aniso_U_22
_atom_site_aniso_U_33
_atom_site_aniso_U_23
_atom_site_aniso_U_13
_atom_site_aniso_U_12
Au1 0.02683(18) 0.01567(14) 0.02325(16) 0.00196(13) 0.01085(12) 0.00286(14)
Cl1 0.0511(14) 0.0226(11) 0.0289(11) 0.0075(8) 0.0192(10) 0.0059(10)
C1 0.024(4) 0.021(4) 0.032(5) 0.002(3) 0.008(4) -0.005(3)
N2 0.038(4) 0.015(4) 0.033(4) 0.005(3) 0.020(3) 0.001(3)
C3 0.051(6) 0.017(4) 0.065(7) 0.009(4) 0.042(6) 0.006(4)
C4 0.033(5) 0.024(4) 0.030(5) 0.000(3) 0.012(4) 0.004(4)
C5 0.040(5) 0.025(5) 0.036(5) 0.001(4) 0.011(4) 0.007(4)
C6 0.064(8) 0.094(10) 0.067(9) 0.036(9) 0.024(7) 0.033(9)
C7 0.036(6) 0.058(7) 0.046(7) -0.003(5) 0.012(5) 0.015(5)
C8 0.035(6) 0.059(8) 0.101(11) -0.039(7) 0.004(7) 0.009(6)
C9 0.043(6) 0.025(6) 0.047(6) -0.006(4) 0.014(5) 0.006(4)
O10 0.048(5) 0.070(6) 0.095(8) -0.021(5) 0.013(5) 0.004(4)
C11 0.057(7) 0.022(5) 0.051(7) 0.009(4) 0.036(6) 0.010(4)
N12 0.038(4) 0.018(3) 0.033(4) 0.006(3) 0.022(3) 0.001(3)
C13 0.037(5) 0.019(5) 0.020(4) 0.003(3) 0.014(3) 0.010(4)
C14 0.032(5) 0.033(5) 0.021(5) 0.006(4) 0.010(4) 0.001(4)
C15 0.045(6) 0.022(4) 0.021(5) -0.005(3) 0.013(4) -0.011(4)
C16 0.043(6) 0.019(4) 0.023(5) 0.001(3) 0.019(4) 0.006(4)
C17 0.033(5) 0.026(5) 0.026(4) 0.005(3) 0.013(4) 0.006(4)
C18 0.031(5) 0.031(5) 0.023(4) -0.004(3) 0.015(4) -0.006(4)
C19 0.037(6) 0.050(6) 0.039(6) -0.001(5) 0.005(5) 0.005(5)
C20 0.058(7) 0.025(5) 0.043(6) -0.004(4) 0.033(5) 0.005(4)
C21 0.044(6) 0.026(5) 0.043(6) -0.006(4) 0.019(5) -0.007(4)
Au2 0.02590(18) 0.02151(16) 0.02185(16) 0.00254(13) 0.00623(12) -0.00090(14)
Cl2 0.0412(14) 0.0378(12) 0.0274(12) 0.0110(9) 0.0084(10) -0.0004(10)
C51 0.034(5) 0.026(5) 0.025(4) -0.004(4) 0.012(4) 0.000(4)
N52 0.036(4) 0.019(3) 0.026(4) 0.002(3) 0.011(3) 0.005(3)
C53 0.051(6) 0.028(5) 0.031(5) 0.008(4) 0.020(4) 0.008(4)
C54 0.034(5) 0.028(4) 0.024(4) 0.006(4) 0.009(3) 0.007(5)
C55 0.044(6) 0.026(5) 0.038(6) -0.001(4) 0.009(5) 0.006(4)
C56 0.040(6) 0.065(8) 0.046(7) -0.016(6) 0.007(5) -0.011(6)
C57 0.085(9) 0.030(5) 0.046(7) -0.003(5) 0.025(6) 0.005(5)
C58 0.051(6) 0.041(6) 0.036(6) 0.001(4) 0.019(5) 0.015(5)
C59 0.049(6) 0.053(7) 0.048(6) 0.003(6) 0.015(5) 0.017(7)
O60 0.069(6) 0.067(6) 0.053(5) -0.003(4) 0.000(4) -0.023(5)
C61 0.068(7) 0.016(4) 0.029(5) 0.008(4) 0.023(5) 0.007(5)
N62 0.045(5) 0.018(3) 0.024(4) 0.006(3) 0.018(3) 0.002(3)
C63 0.036(5) 0.019(5) 0.019(4) 0.004(3) 0.011(3) 0.003(3)
C64 0.038(5) 0.021(4) 0.021(5) 0.001(3) 0.011(4) 0.000(4)
C65 0.052(7) 0.024(5) 0.024(5) -0.002(4) 0.012(4) -0.002(4)
C66 0.055(7) 0.024(5) 0.023(5) 0.003(4) 0.019(4) 0.005(4)
C67 0.037(5) 0.038(6) 0.031(5) 0.005(4) 0.016(4) 0.007(4)
C68 0.032(5) 0.030(5) 0.022(4) 0.005(4) 0.011(4) -0.005(4)
C69 0.049(6) 0.036(5) 0.030(5) 0.001(4) -0.002(5) -0.002(5)
C70 0.077(8) 0.031(6) 0.046(7) -0.001(5) 0.027(6) 0.014(5)
C71 0.043(6) 0.047(6) 0.035(6) -0.011(5) 0.014(5) -0.017(5)

loop_
_atom_type_symbol
_atom_type_description
_atom_type_scat_dispersion_real
_atom_type_scat_dispersion_imag
_atom_type_scat_source
C C 0.0033 0.0016 'International Tables Vol C Tables 4.2.6.8 and 6.1.1.4'
H H 0.0000 0.0000 'International Tables Vol C Tables 4.2.6.8 and 6.1.1.4'
Au Au -2.0133 8.8022 'International Tables Vol C Tables 4.2.6.8 and 6.1.1.4'
Cl Cl 0.1484 0.1585 'International Tables Vol C Tables 4.2.6.8 and 6.1.1.4'
N N 0.0061 0.0033 'International Tables Vol C Tables 4.2.6.8 and 6.1.1.4'
O O 0.0106 0.0060 'International Tables Vol C Tables 4.2.6.8 and 6.1.1.4'

loop_
_geom_angle_atom_site_label_1
_geom_angle_atom_site_label_2
_geom_angle_atom_site_label_3
_geom_angle
_geom_angle_site_symmetry_1
_geom_angle_site_symmetry_3
_geom_angle_publ_flag
C1 Au1 Cl1 177.8(3) . . ?
N12 C1 N2 109.1(7) . . ?
N12 C1 Au1 123.5(6) . . ?
N2 C1 Au1 127.4(6) . . ?
C1 N2 C4 124.7(7) . . ?
C1 N2 C3 111.1(6) . . ?
C4 N2 C3 122.1(7) . . ?
N2 C3 C11 101.5(7) . . ?
N2 C3 H3A 111.5 . . ?
C11 C3 H3A 111.5 . . ?
N2 C3 H3B 111.5 . . ?
C11 C3 H3B 111.5 . . ?
H3A C3 H3B 109.3 . . ?
N2 C4 C9 110.5(7) . . ?
N2 C4 C5 113.6(8) . . ?
C9 C4 C5 115.3(7) . . ?
N2 C4 H4 105.5 . . ?
C9 C4 H4 105.5 . . ?
C5 C4 H4 105.5 . . ?
C7 C5 C8 109.2(9) . . ?
C7 C5 C6 108.1(9) . . ?
C8 C5 C6 107.4(11) . . ?
C7 C5 C4 109.1(8) . . ?
C8 C5 C4 109.3(8) . . ?
C6 C5 C4 113.7(8) . . ?
C5 C6 H6A 109.5 . . ?
C5 C6 H6B 109.5 . . ?
H6A C6 H6B 109.5 . . ?
C5 C6 H6C 109.5 . . ?
H6A C6 H6C 109.5 . . ?
H6B C6 H6C 109.5 . . ?
C5 C7 H7A 109.5 . . ?
C5 C7 H7B 109.5 . . ?
H7A C7 H7B 109.5 . . ?
C5 C7 H7C 109.5 . . ?
H7A C7 H7C 109.5 . . ?
H7B C7 H7C 109.5 . . ?
C5 C8 H8A 109.5 . . ?
C5 C8 H8B 109.5 . . ?
H8A C8 H8B 109.5 . . ?
C5 C8 H8C 109.5 . . ?
H8A C8 H8C 109.5 . . ?
H8B C8 H8C 109.5 . . ?
O10 C9 C4 110.5(8) . . ?
O10 C9 H9A 109.5 . . ?
C4 C9 H9A 109.5 . . ?
O10 C9 H9B 109.5 . . ?
C4 C9 H9B 109.5 . . ?
H9A C9 H9B 108.1 . . ?
C9 O10 H10 109.5 . . ?
N12 C11 C3 101.9(7) . . ?
N12 C11 H11A 111.4 . . ?
C3 C11 H11A 111.4 . . ?
N12 C11 H11B 111.4 . . ?
C3 C11 H11B 111.4 . . ?
H11A C11 H11B 109.3 . . ?
C1 N12 C13 125.0(7) . . ?
C1 N12 C11 111.2(7) . . ?
C13 N12 C11 122.6(6) . . ?
C14 C13 C18 121.6(8) . . ?
C14 C13 N12 122.4(8) . . ?
C18 C13 N12 116.0(8) . . ?
C13 C14 C15 118.5(8) . . ?
C13 C14 C19 121.4(8) . . ?
C15 C14 C19 120.1(9) . . ?
C16 C15 C14 122.1(9) . . ?
C16 C15 H15 118.9 . . ?
C14 C15 H15 118.9 . . ?
C15 C16 C17 117.6(8) . . ?
C15 C16 C20 122.0(9) . . ?
C17 C16 C20 120.4(9) . . ?
C18 C17 C16 123.1(8) . . ?
C18 C17 H17 118.5 . . ?
C16 C17 H17 118.5 . . ?
C17 C18 C13 117.1(8) . . ?
C17 C18 C21 120.8(8) . . ?
C13 C18 C21 122.1(8) . . ?
C14 C19 H19A 109.5 . . ?
C14 C19 H19B 109.5 . . ?
H19A C19 H19B 109.5 . . ?
C14 C19 H19C 109.5 . . ?
H19A C19 H19C 109.5 . . ?
H19B C19 H19C 109.5 . . ?
C16 C20 H20A 109.5 . . ?
C16 C20 H20B 109.5 . . ?
H20A C20 H20B 109.5 . . ?
C16 C20 H20C 109.5 . . ?
H20A C20 H20C 109.5 . . ?
H20B C20 H20C 109.5 . . ?
C18 C21 H21A 109.5 . . ?
C18 C21 H21B 109.5 . . ?
H21A C21 H21B 109.5 . . ?
C18 C21 H21C 109.5 . . ?
H21A C21 H21C 109.5 . . ?
H21B C21 H21C 109.5 . . ?
C51 Au2 Cl2 178.6(3) . . ?
N52 C51 N62 108.8(7) . . ?
N52 C51 Au2 127.1(6) . . ?
N62 C51 Au2 124.0(6) . . ?
C51 N52 C54 123.4(7) . . ?
C51 N52 C53 111.7(7) . . ?
C54 N52 C53 124.9(7) . . ?
N52 C53 C61 103.5(6) . . ?
N52 C53 H53A 111.1 . . ?
C61 C53 H53A 111.1 . . ?
N52 C53 H53B 111.1 . . ?
C61 C53 H53B 111.1 . . ?
H53A C53 H53B 109.0 . . ?
N52 C54 C59 108.2(7) . . ?
N52 C54 C55 115.0(7) . . ?
C59 C54 C55 115.0(8) . . ?
N52 C54 H54 106.0 . . ?
C59 C54 H54 106.0 . . ?
C55 C54 H54 106.0 . . ?
C57 C55 C56 111.0(9) . . ?
C57 C55 C54 112.9(8) . . ?
C56 C55 C54 109.3(8) . . ?
C57 C55 C58 108.4(8) . . ?
C56 C55 C58 107.5(9) . . ?
C54 C55 C58 107.6(8) . . ?
C55 C56 H56A 109.5 . . ?
C55 C56 H56B 109.5 . . ?
H56A C56 H56B 109.5 . . ?
C55 C56 H56C 109.5 . . ?
H56A C56 H56C 109.5 . . ?
H56B C56 H56C 109.5 . . ?
C55 C57 H57A 109.5 . . ?
C55 C57 H57B 109.5 . . ?
H57A C57 H57B 109.5 . . ?
C55 C57 H57C 109.5 . . ?
H57A C57 H57C 109.5 . . ?
H57B C57 H57C 109.5 . . ?
C55 C58 H58A 109.5 . . ?
C55 C58 H58B 109.5 . . ?
H58A C58 H58B 109.5 . . ?
C55 C58 H58C 109.5 . . ?
H58A C58 H58C 109.5 . . ?
H58B C58 H58C 109.5 . . ?
O60 C59 C54 112.5(9) . . ?
O60 C59 H59A 109.1 . . ?
C54 C59 H59A 109.1 . . ?
O60 C59 H59B 109.1 . . ?
C54 C59 H59B 109.1 . . ?
H59A C59 H59B 107.8 . . ?
C59 O60 H60 109.5 . . ?
N62 C61 C53 101.4(6) . . ?
N62 C61 H61A 111.5 . . ?
C53 C61 H61A 111.5 . . ?
N62 C61 H61B 111.5 . . ?
C53 C61 H61B 111.5 . . ?
H61A C61 H61B 109.3 . . ?
C51 N62 C63 124.5(7) . . ?
C51 N62 C61 112.2(7) . . ?
C63 N62 C61 121.2(6) . . ?
C64 C63 C68 122.2(7) . . ?
C64 C63 N62 119.3(8) . . ?
C68 C63 N62 118.4(7) . . ?
C65 C64 C63 117.7(9) . . ?
C65 C64 C69 120.1(9) . . ?
C63 C64 C69 122.2(8) . . ?
C66 C65 C64 122.3(9) . . ?
C66 C65 H65 118.8 . . ?
C64 C65 H65 118.8 . . ?
C65 C66 C67 118.9(9) . . ?
C65 C66 C70 120.0(10) . . ?
C67 C66 C70 121.1(10) . . ?
C66 C67 C68 122.2(9) . . ?
C66 C67 H67 118.9 . . ?
C68 C67 H67 118.9 . . ?
C67 C68 C63 116.7(8) . . ?
C67 C68 C71 122.4(9) . . ?
C63 C68 C71 121.0(8) . . ?
C64 C69 H69A 109.5 . . ?
C64 C69 H69B 109.5 . . ?
H69A C69 H69B 109.5 . . ?
C64 C69 H69C 109.5 . . ?
H69A C69 H69C 109.5 . . ?
H69B C69 H69C 109.5 . . ?
C66 C70 H70A 109.5 . . ?
C66 C70 H70B 109.5 . . ?
H70A C70 H70B 109.5 . . ?
C66 C70 H70C 109.5 . . ?
H70A C70 H70C 109.5 . . ?
H70B C70 H70C 109.5 . . ?
C68 C71 H71A 109.5 . . ?
C68 C71 H71B 109.5 . . ?
H71A C71 H71B 109.5 . . ?
C68 C71 H71C 109.5 . . ?
H71A C71 H71C 109.5 . . ?
H71B C71 H71C 109.5 . . ?

loop_
_geom_bond_atom_site_label_1
_geom_bond_atom_site_label_2
_geom_bond_distance
_geom_bond_site_symmetry_2
_geom_bond_publ_flag
Au1 C1 1.978(8) . ?
Au1 Cl1 2.277(2) . ?
C1 N12 1.330(10) . ?
C1 N2 1.342(11) . ?
N2 C4 1.466(10) . ?
N2 C3 1.478(10) . ?
C3 C11 1.510(12) . ?
C3 H3A 0.9900 . ?
C3 H3B 0.9900 . ?
C4 C9 1.508(13) . ?
C4 C5 1.549(13) . ?
C4 H4 1.0000 . ?
C5 C7 1.511(12) . ?
C5 C8 1.519(14) . ?
C5 C6 1.537(15) . ?
C6 H6A 0.9800 . ?
C6 H6B 0.9800 . ?
C6 H6C 0.9800 . ?
C7 H7A 0.9800 . ?
C7 H7B 0.9800 . ?
C7 H7C 0.9800 . ?
C8 H8A 0.9800 . ?
C8 H8B 0.9800 . ?
C8 H8C 0.9800 . ?
C9 O10 1.412(13) . ?
C9 H9A 0.9900 . ?
C9 H9B 0.9900 . ?
O10 H10 0.8400 . ?
C11 N12 1.484(11) . ?
C11 H11A 0.9900 . ?
C11 H11B 0.9900 . ?
N12 C13 1.439(11) . ?
C13 C14 1.373(13) . ?
C13 C18 1.429(13) . ?
C14 C15 1.388(12) . ?
C14 C19 1.512(14) . ?
C15 C16 1.388(13) . ?
C15 H15 0.9500 . ?
C16 C17 1.394(13) . ?
C16 C20 1.487(12) . ?
C17 C18 1.369(12) . ?
C17 H17 0.9500 . ?
C18 C21 1.515(12) . ?
C19 H19A 0.9800 . ?
C19 H19B 0.9800 . ?
C19 H19C 0.9800 . ?
C20 H20A 0.9800 . ?
C20 H20B 0.9800 . ?
C20 H20C 0.9800 . ?
C21 H21A 0.9800 . ?
C21 H21B 0.9800 . ?
C21 H21C 0.9800 . ?
Au2 C51 1.986(9) . ?
Au2 Cl2 2.291(2) . ?
C51 N52 1.335(11) . ?
C51 N62 1.352(10) . ?
N52 C54 1.461(10) . ?
N52 C53 1.468(10) . ?
C53 C61 1.521(12) . ?
C53 H53A 0.9900 . ?
C53 H53B 0.9900 . ?
C54 C59 1.540(13) . ?
C54 C55 1.539(13) . ?
C54 H54 1.0000 . ?
C55 C57 1.521(13) . ?
C55 C56 1.527(15) . ?
C55 C58 1.539(12) . ?
C56 H56A 0.9800 . ?
C56 H56B 0.9800 . ?
C56 H56C 0.9800 . ?
C57 H57A 0.9800 . ?
C57 H57B 0.9800 . ?
C57 H57C 0.9800 . ?
C58 H58A 0.9800 . ?
C58 H58B 0.9800 . ?
C58 H58C 0.9800 . ?
C59 O60 1.442(14) . ?
C59 H59A 0.9900 . ?
C59 H59B 0.9900 . ?
O60 H60 0.8400 . ?
C61 N62 1.472(10) . ?
C61 H61A 0.9900 . ?
C61 H61B 0.9900 . ?
N62 C63 1.429(10) . ?
C63 C64 1.394(12) . ?
C63 C68 1.410(13) . ?
C64 C65 1.387(12) . ?
C64 C69 1.517(14) . ?
C65 C66 1.375(14) . ?
C65 H65 0.9500 . ?
C66 C67 1.380(14) . ?
C66 C70 1.517(13) . ?
C67 C68 1.401(12) . ?
C67 H67 0.9500 . ?
C68 C71 1.510(13) . ?
C69 H69A 0.9800 . ?
C69 H69B 0.9800 . ?
C69 H69C 0.9800 . ?
C70 H70A 0.9800 . ?
C70 H70B 0.9800 . ?
C70 H70C 0.9800 . ?
C71 H71A 0.9800 . ?
C71 H71B 0.9800 . ?
C71 H71C 0.9800 . ?

loop_
_geom_hbond_atom_site_label_D
_geom_hbond_atom_site_label_H
_geom_hbond_atom_site_label_A
_geom_hbond_distance_DH
_geom_hbond_distance_HA
_geom_hbond_distance_DA
_geom_hbond_angle_DHA
_geom_hbond_site_symmetry_A
_geom_hbond_publ_flag
O60 H60 O60 0.84 2.27 2.834(17) 124.9 2_656 yes
O60 H60 O60 0.84 2.27 2.834(17) 124.9 2_656 yes

loop_
_geom_torsion_atom_site_label_1
_geom_torsion_atom_site_label_2
_geom_torsion_atom_site_label_3
_geom_torsion_atom_site_label_4
_geom_torsion
_geom_torsion_site_symmetry_1
_geom_torsion_site_symmetry_2
_geom_torsion_site_symmetry_3
_geom_torsion_site_symmetry_4
_geom_torsion_publ_flag
N12 C1 N2 C4 173.7(8) . . . . ?
Au1 C1 N2 C4 -7.7(14) . . . . ?
N12 C1 N2 C3 10.1(11) . . . . ?
Au1 C1 N2 C3 -171.3(7) . . . . ?
C1 N2 C3 C11 -20.4(12) . . . . ?
C4 N2 C3 C11 175.5(8) . . . . ?
C1 N2 C4 C9 -117.2(9) . . . . ?
C3 N2 C4 C9 44.7(12) . . . . ?
C1 N2 C4 C5 111.4(10) . . . . ?
C3 N2 C4 C5 -86.7(11) . . . . ?
N2 C4 C5 C7 -171.8(8) . . . . ?
C9 C4 C5 C7 59.2(10) . . . . ?
N2 C4 C5 C8 -52.4(11) . . . . ?
C9 C4 C5 C8 178.5(9) . . . . ?
N2 C4 C5 C6 67.5(11) . . . . ?
C9 C4 C5 C6 -61.6(12) . . . . ?
N2 C4 C9 O10 58.1(10) . . . . ?
C5 C4 C9 O10 -171.4(8) . . . . ?
N2 C3 C11 N12 21.3(11) . . . . ?
N2 C1 N12 C13 173.0(8) . . . . ?
Au1 C1 N12 C13 -5.7(13) . . . . ?
N2 C1 N12 C11 5.4(11) . . . . ?
Au1 C1 N12 C11 -173.3(7) . . . . ?
C3 C11 N12 C1 -17.7(11) . . . . ?
C3 C11 N12 C13 174.4(9) . . . . ?
C1 N12 C13 C14 -67.2(12) . . . . ?
C11 N12 C13 C14 99.1(11) . . . . ?
C1 N12 C13 C18 114.9(10) . . . . ?
C11 N12 C13 C18 -78.8(11) . . . . ?
C18 C13 C14 C15 -2.5(12) . . . . ?
N12 C13 C14 C15 179.7(7) . . . . ?
C18 C13 C14 C19 178.0(8) . . . . ?
N12 C13 C14 C19 0.3(12) . . . . ?
C13 C14 C15 C16 0.4(12) . . . . ?
C19 C14 C15 C16 179.9(8) . . . . ?
C14 C15 C16 C17 1.4(12) . . . . ?
C14 C15 C16 C20 -175.9(8) . . . . ?
C15 C16 C17 C18 -1.1(12) . . . . ?
C20 C16 C17 C18 176.1(8) . . . . ?
C16 C17 C18 C13 -0.8(12) . . . . ?
C16 C17 C18 C21 178.5(8) . . . . ?
C14 C13 C18 C17 2.7(12) . . . . ?
N12 C13 C18 C17 -179.4(7) . . . . ?
C14 C13 C18 C21 -176.6(8) . . . . ?
N12 C13 C18 C21 1.2(11) . . . . ?
N62 C51 N52 C54 174.3(8) . . . . ?
Au2 C51 N52 C54 -8.5(13) . . . . ?
N62 C51 N52 C53 -3.5(11) . . . . ?
Au2 C51 N52 C53 173.7(7) . . . . ?
C51 N52 C53 C61 12.1(11) . . . . ?
C54 N52 C53 C61 -165.6(9) . . . . ?
C51 N52 C54 C59 -113.2(10) . . . . ?
C53 N52 C54 C59 64.3(12) . . . . ?
C51 N52 C54 C55 116.7(10) . . . . ?
C53 N52 C54 C55 -65.8(11) . . . . ?
N52 C54 C55 C57 75.9(11) . . . . ?
C59 C54 C55 C57 -50.7(11) . . . . ?
N52 C54 C55 C56 -48.1(11) . . . . ?
C59 C54 C55 C56 -174.8(8) . . . . ?
N52 C54 C55 C58 -164.5(8) . . . . ?
C59 C54 C55 C58 68.8(10) . . . . ?
N52 C54 C59 O60 56.8(11) . . . . ?
C55 C54 C59 O60 -173.1(8) . . . . ?
N52 C53 C61 N62 -14.8(10) . . . . ?
N52 C51 N62 C63 -170.8(8) . . . . ?
Au2 C51 N62 C63 11.9(13) . . . . ?
N52 C51 N62 C61 -7.4(11) . . . . ?
Au2 C51 N62 C61 175.3(7) . . . . ?
C53 C61 N62 C51 14.3(11) . . . . ?
C53 C61 N62 C63 178.3(8) . . . . ?
C51 N62 C63 C64 71.9(12) . . . . ?
C61 N62 C63 C64 -90.1(10) . . . . ?
C51 N62 C63 C68 -111.3(10) . . . . ?
C61 N62 C63 C68 86.7(11) . . . . ?
C68 C63 C64 C65 1.9(12) . . . . ?
N62 C63 C64 C65 178.5(7) . . . . ?
C68 C63 C64 C69 -177.8(8) . . . . ?
N62 C63 C64 C69 -1.1(12) . . . . ?
C63 C64 C65 C66 0.0(13) . . . . ?
C69 C64 C65 C66 179.6(8) . . . . ?
C64 C65 C66 C67 -1.5(13) . . . . ?
C64 C65 C66 C70 175.5(9) . . . . ?
C65 C66 C67 C68 1.3(13) . . . . ?
C70 C66 C67 C68 -175.6(8) . . . . ?
C66 C67 C68 C63 0.4(12) . . . . ?
C66 C67 C68 C71 -179.8(8) . . . . ?
C64 C63 C68 C67 -2.0(12) . . . . ?
N62 C63 C68 C67 -178.7(7) . . . . ?
C64 C63 C68 C71 178.1(8) . . . . ?
N62 C63 C68 C71 1.4(11) . . . . ?
